data_1504083
loop_
_publ_author_name
'Kang, Sung Ok'
'Day, Victor W.'
'Bowman-James, Kristin'

_publ_section_title
;
 The influence of amine functionalities on anion binding in
 polyamide-containing macrocycles.
;
_journal_issue 16
_journal_name_full 'Organic letters'
_journal_page_first 3654
_journal_page_last 3657
_journal_paper_doi 10.1021/ol9014249
_journal_volume 11
_journal_year 2009
_chemical_formula_sum 'C36 H52 N8 O8'
_chemical_formula_weight 724.86
_chemical_name_systematic
;

 ?

;
_space_group_IT_number 61
_symmetry_cell_setting orthorhombic
_symmetry_space_group_name_Hall '-P 2ac 2ab'
_symmetry_space_group_name_H-M 'P b c a'
_atom_sites_solution_hydrogens geom
_atom_sites_solution_primary direct
_atom_sites_solution_secondary difmap
_audit_creation_method SHELXL-97
_cell_angle_alpha 90.00
_cell_angle_beta 90.00
_cell_angle_gamma 90.00
_cell_formula_units_Z 8
_cell_length_a 14.488(2)
_cell_length_b 18.236(3)
_cell_length_c 28.915(4)
_cell_measurement_reflns_used 6420
_cell_measurement_temperature 100(2)
_cell_measurement_theta_max 29.56
_cell_measurement_theta_min 2.64
_cell_volume 7639(2)
_computing_cell_refinement 'Bruker SAINT'
_computing_data_collection 'Bruker SMART'
_computing_data_reduction 'Bruker SAINT'
_computing_molecular_graphics 'Bruker SHELXTL'
_computing_publication_material 'Bruker SHELXTL'
_computing_structure_refinement 'Bruker SHELXTL'
_computing_structure_solution 'Bruker SHELXTL'
_diffrn_ambient_temperature 100(2)
_diffrn_measured_fraction_theta_full 0.998
_diffrn_measured_fraction_theta_max 0.998
_diffrn_measurement_device_type 'Bruker SMART APEX CCD area detector'
_diffrn_measurement_method 'phi and omega scans'
_diffrn_radiation_monochromator graphite
_diffrn_radiation_source 'fine-focus sealed tube'
_diffrn_radiation_type MoK\a
_diffrn_radiation_wavelength 0.71073
_diffrn_reflns_av_R_equivalents 0.0692
_diffrn_reflns_av_sigmaI/netI 0.0511
_diffrn_reflns_limit_h_max 20
_diffrn_reflns_limit_h_min -20
_diffrn_reflns_limit_k_max 25
_diffrn_reflns_limit_k_min -25
_diffrn_reflns_limit_l_max 40
_diffrn_reflns_limit_l_min -40
_diffrn_reflns_number 88022
_diffrn_reflns_theta_full 30.13
_diffrn_reflns_theta_max 30.13
_diffrn_reflns_theta_min 2.34
_diffrn_standards_decay_% 0.00
_exptl_absorpt_coefficient_mu 0.090
_exptl_absorpt_correction_T_max 1.000
_exptl_absorpt_correction_T_min 0.930
_exptl_absorpt_correction_type multi-scan
_exptl_crystal_colour Colorless
_exptl_crystal_density_diffrn 1.260
_exptl_crystal_density_method 'not measured'
_exptl_crystal_description Chunk
_exptl_crystal_F_000 3104
_exptl_crystal_size_max 0.42
_exptl_crystal_size_mid 0.28
_exptl_crystal_size_min 0.14
_refine_diff_density_max 0.385
_refine_diff_density_min -0.238
_refine_diff_density_rms 0.052
_refine_ls_extinction_method none
_refine_ls_goodness_of_fit_ref 1.003
_refine_ls_hydrogen_treatment mixed
_refine_ls_matrix_type full
_refine_ls_number_parameters 491
_refine_ls_number_reflns 11251
_refine_ls_number_restraints 0
_refine_ls_restrained_S_all 1.003
_refine_ls_R_factor_all 0.0727
_refine_ls_R_factor_gt 0.0486
_refine_ls_shift/su_max 0.001
_refine_ls_shift/su_mean 0.000
_refine_ls_structure_factor_coef Fsqd
_refine_ls_weighting_details 'calc w=1/[\s^2^(Fo^2^)+(0.0530P)^2^+0.0000P] where P=(Fo^2^+2Fc^2^)/3'
_refine_ls_weighting_scheme calc
_refine_ls_wR_factor_gt 0.1037
_refine_ls_wR_factor_ref 0.1108
_reflns_number_gt 7937
_reflns_number_total 11251
_reflns_threshold_expression >2sigma(I)
_cod_data_source_file ol9014249_si_002.cif
_cod_data_source_block k49a_(Compnd_F)
_cod_depositor_comments
;
The following automatic conversions were performed:

'_symmetry_cell_setting' value 'Orthorhombic' changed to
'orthorhombic' according to
/home/saulius/struct/CIF-dictionaries/cif_core.dic dictionary named
'cif_core.dic' version 2.4.2 from 2011-04-26.

Automatic conversion script
Id: cif_fix_values 1715 2011-07-08 13:25:40Z adriana 

The following automatic conversions were performed:

'_exptl_absorpt_correction_type' value 'multi-scans' was replaced
with the value 'multi-scan' as specified in the replacement file
'src/cod-tools/trunk/data/replacement-values/replacement_values.lst'.

Automatic conversion script
Id: cif_fix_values 5376 2017-05-30 11:51:03Z andrius 
;
_cod_original_cell_volume 7639.5(19)
_cod_original_sg_symbol_H-M Pbca
_cod_database_code 1504083

loop_
_symmetry_equiv_pos_as_xyz
'x, y, z'
'-x+1/2, -y, z+1/2'
'-x, y+1/2, -z+1/2'
'x+1/2, -y+1/2, -z'
'-x, -y, -z'
'x-1/2, y, -z-1/2'
'x, -y-1/2, z-1/2'
'-x-1/2, y-1/2, z'

loop_
_atom_site_label
_atom_site_type_symbol
_atom_site_fract_x
_atom_site_fract_y
_atom_site_fract_z
_atom_site_U_iso_or_equiv
_atom_site_adp_type
_atom_site_occupancy
_atom_site_symmetry_multiplicity
_atom_site_calc_flag
_atom_site_refinement_flags
O1 O 0.43100(6) 0.16522(5) 0.09704(3) 0.0269(2) Uani 1 1 d .
O2 O 0.53817(6) 0.48879(5) 0.21650(3) 0.0307(2) Uani 1 1 d .
O3 O -0.24086(6) 0.61195(5) 0.13031(3) 0.0294(2) Uani 1 1 d .
O4 O -0.37150(6) 0.29549(5) 0.01131(3) 0.0295(2) Uani 1 1 d .
O5 O -0.02194(6) 0.23259(6) 0.17486(3) 0.0290(2) Uani 1 1 d .
O6 O -0.12620(6) 0.30489(5) 0.13698(3) 0.0229(2) Uani 1 1 d .
O7 O 0.15746(6) 0.48944(5) 0.08990(3) 0.0260(2) Uani 1 1 d .
O8 O 0.26329(6) 0.40830(5) 0.11765(3) 0.02185(19) Uani 1 1 d .
N1 N -0.01315(7) 0.24337(6) 0.09820(3) 0.0204(2) Uani 1 1 d .
C2 C 0.07210(8) 0.19983(7) 0.09962(4) 0.0206(3) Uani 1 1 d .
H2A H 0.0821 0.1768 0.0690 0.025 Uiso 1 1 calc R
H2B H 0.0650 0.1601 0.1227 0.025 Uiso 1 1 calc R
C3 C 0.15692(8) 0.24617(7) 0.11214(5) 0.0235(3) Uani 1 1 d .
H3A H 0.1523 0.2943 0.0965 0.028 Uiso 1 1 calc R
H3B H 0.1573 0.2551 0.1459 0.028 Uiso 1 1 calc R
C4 C 0.24692(8) 0.20965(7) 0.09835(5) 0.0228(3) Uani 1 1 d .
H4A H 0.2507 0.1606 0.1129 0.027 Uiso 1 1 calc R
H4B H 0.2484 0.2030 0.0644 0.027 Uiso 1 1 calc R
N5 N 0.32596(7) 0.25369(6) 0.11273(4) 0.0215(2) Uani 1 1 d .
H5N H 0.3177(10) 0.2988(9) 0.1197(5) 0.030(4) Uiso 1 1 d .
C6 C 0.41222(8) 0.22696(7) 0.11113(4) 0.0190(2) Uani 1 1 d .
C7 C 0.48676(8) 0.27610(7) 0.13015(4) 0.0179(2) Uani 1 1 d .
N8 N 0.45988(7) 0.34016(6) 0.14808(3) 0.0179(2) Uani 1 1 d .
C9 C 0.57831(8) 0.25240(7) 0.13098(4) 0.0215(3) Uani 1 1 d .
H9 H 0.5956 0.2072 0.1172 0.026 Uiso 1 1 calc R
C10 C 0.64339(8) 0.29636(7) 0.15243(4) 0.0232(3) Uani 1 1 d .
H10 H 0.7062 0.2815 0.1537 0.028 Uiso 1 1 calc R
C11 C 0.61599(8) 0.36217(7) 0.17196(4) 0.0225(3) Uani 1 1 d .
H11 H 0.6593 0.3929 0.1873 0.027 Uiso 1 1 calc R
C12 C 0.52361(8) 0.38234(7) 0.16864(4) 0.0190(2) Uani 1 1 d .
C13 C 0.48916(8) 0.45185(7) 0.19064(4) 0.0211(3) Uani 1 1 d .
N14 N 0.40132(7) 0.46737(6) 0.17989(4) 0.0233(2) Uani 1 1 d .
H14N H 0.3754(10) 0.4374(8) 0.1609(5) 0.027(4) Uiso 1 1 d .
C15 C 0.34645(9) 0.52418(7) 0.20190(5) 0.0264(3) Uani 1 1 d .
H15A H 0.3180 0.5554 0.1778 0.032 Uiso 1 1 calc R
H15B H 0.3873 0.5556 0.2209 0.032 Uiso 1 1 calc R
C16 C 0.27078(9) 0.49221(7) 0.23246(4) 0.0247(3) Uani 1 1 d .
H16A H 0.2335 0.5330 0.2452 0.030 Uiso 1 1 calc R
H16B H 0.2999 0.4663 0.2588 0.030 Uiso 1 1 calc R
C17 C 0.20651(8) 0.43896(7) 0.20742(4) 0.0219(3) Uani 1 1 d .
H17A H 0.2415 0.3942 0.1991 0.026 Uiso 1 1 calc R
H17B H 0.1561 0.4243 0.2286 0.026 Uiso 1 1 calc R
N18 N 0.16645(7) 0.47047(6) 0.16559(3) 0.0193(2) Uani 1 1 d .
C19 C 0.08801(8) 0.52107(7) 0.17069(4) 0.0190(2) Uani 1 1 d .
H19A H 0.0973 0.5640 0.1503 0.023 Uiso 1 1 calc R
H19B H 0.0853 0.5389 0.2030 0.023 Uiso 1 1 calc R
C20 C -0.00276(8) 0.48392(7) 0.15843(5) 0.0232(3) Uani 1 1 d .
H20A H 0.0026 0.4607 0.1276 0.028 Uiso 1 1 calc R
H20B H -0.0161 0.4449 0.1813 0.028 Uiso 1 1 calc R
C21 C -0.08101(8) 0.53830(7) 0.15796(5) 0.0245(3) Uani 1 1 d .
H21A H -0.0938 0.5550 0.1899 0.029 Uiso 1 1 calc R
H21B H -0.0633 0.5816 0.1393 0.029 Uiso 1 1 calc R
N22 N -0.16389(7) 0.50486(6) 0.13845(4) 0.0226(2) Uani 1 1 d .
H22N H -0.1643(10) 0.4586(8) 0.1314(5) 0.024(4) Uiso 1 1 d .
C23 C -0.23535(8) 0.54561(7) 0.12426(4) 0.0213(3) Uani 1 1 d .
C24 C -0.30970(8) 0.50405(7) 0.09925(4) 0.0200(3) Uani 1 1 d .
N25 N -0.28779(7) 0.43733(6) 0.08365(3) 0.0189(2) Uani 1 1 d .
C26 C -0.39585(9) 0.53605(8) 0.09204(5) 0.0252(3) Uani 1 1 d .
H26 H -0.4091 0.5838 0.1034 0.030 Uiso 1 1 calc R
C27 C -0.46168(9) 0.49644(8) 0.06798(5) 0.0271(3) Uani 1 1 d .
H27 H -0.5216 0.5162 0.0631 0.032 Uiso 1 1 calc R
C28 C -0.43945(8) 0.42777(8) 0.05102(4) 0.0243(3) Uani 1 1 d .
H28 H -0.4834 0.3999 0.0341 0.029 Uiso 1 1 calc R
C29 C -0.35131(8) 0.40032(7) 0.05930(4) 0.0199(3) Uani 1 1 d .
C30 C -0.32229(8) 0.32734(7) 0.03958(4) 0.0209(3) Uani 1 1 d .
N31 N -0.24087(7) 0.30315(6) 0.05509(4) 0.0207(2) Uani 1 1 d .
H31N H -0.2174(10) 0.3289(8) 0.0774(5) 0.029(4) Uiso 1 1 d .
C32 C -0.20091(8) 0.23230(7) 0.04405(5) 0.0232(3) Uani 1 1 d .
H32A H -0.2409 0.2069 0.0214 0.028 Uiso 1 1 calc R
H32B H -0.1986 0.2020 0.0724 0.028 Uiso 1 1 calc R
C33 C -0.10370(9) 0.23933(7) 0.02407(4) 0.0239(3) Uani 1 1 d .
H33A H -0.0794 0.1895 0.0181 0.029 Uiso 1 1 calc R
H33B H -0.1079 0.2648 -0.0061 0.029 Uiso 1 1 calc R
C34 C -0.03487(8) 0.28027(7) 0.05440(4) 0.0211(3) Uani 1 1 d .
H34A H 0.0231 0.2871 0.0368 0.025 Uiso 1 1 calc R
H34B H -0.0600 0.3295 0.0613 0.025 Uiso 1 1 calc R
C35 C -0.05951(8) 0.26355(7) 0.13697(4) 0.0213(3) Uani 1 1 d .
C36 C -0.06968(9) 0.23298(7) 0.21984(4) 0.0228(3) Uani 1 1 d .
C37 C -0.15376(11) 0.18414(9) 0.21674(5) 0.0400(4) Uani 1 1 d .
H37A H -0.1966 0.2039 0.1937 0.060 Uiso 1 1 calc R
H37B H -0.1844 0.1822 0.2469 0.060 Uiso 1 1 calc R
H37C H -0.1348 0.1346 0.2076 0.060 Uiso 1 1 calc R
C38 C -0.09346(12) 0.30977(8) 0.23534(5) 0.0364(4) Uani 1 1 d .
H38A H -0.1422 0.3297 0.2154 0.055 Uiso 1 1 calc R
H38B H -0.0385 0.3409 0.2332 0.055 Uiso 1 1 calc R
H38C H -0.1151 0.3086 0.2674 0.055 Uiso 1 1 calc R
C39 C 0.00195(11) 0.19908(10) 0.25152(5) 0.0400(4) Uani 1 1 d .
H39A H 0.0171 0.1497 0.2406 0.060 Uiso 1 1 calc R
H39B H -0.0228 0.1962 0.2830 0.060 Uiso 1 1 calc R
H39C H 0.0578 0.2294 0.2515 0.060 Uiso 1 1 calc R
C40 C 0.20046(8) 0.45238(7) 0.12379(4) 0.0188(2) Uani 1 1 d .
C41 C 0.18782(8) 0.48494(7) 0.04158(4) 0.0207(3) Uani 1 1 d .
C42 C 0.28914(10) 0.50265(11) 0.03747(6) 0.0515(5) Uani 1 1 d .
H42A H 0.3012 0.5508 0.0513 0.077 Uiso 1 1 calc R
H42B H 0.3068 0.5034 0.0048 0.077 Uiso 1 1 calc R
H42C H 0.3253 0.4652 0.0537 0.077 Uiso 1 1 calc R
C43 C 0.16495(14) 0.41015(8) 0.02266(6) 0.0485(5) Uani 1 1 d .
H43A H 0.1004 0.3984 0.0296 0.073 Uiso 1 1 calc R
H43B H 0.2053 0.3735 0.0370 0.073 Uiso 1 1 calc R
H43C H 0.1742 0.4099 -0.0109 0.073 Uiso 1 1 calc R
C44 C 0.12957(10) 0.54266(8) 0.01790(5) 0.0288(3) Uani 1 1 d .
H44A H 0.0641 0.5312 0.0223 0.043 Uiso 1 1 calc R
H44B H 0.1439 0.5433 -0.0152 0.043 Uiso 1 1 calc R
H44C H 0.1431 0.5908 0.0313 0.043 Uiso 1 1 calc R

loop_
_atom_site_aniso_label
_atom_site_aniso_U_11
_atom_site_aniso_U_22
_atom_site_aniso_U_33
_atom_site_aniso_U_23
_atom_site_aniso_U_13
_atom_site_aniso_U_12
O1 0.0208(5) 0.0201(5) 0.0397(6) -0.0016(4) 0.0000(4) 0.0026(4)
O2 0.0252(5) 0.0347(6) 0.0321(5) -0.0077(4) -0.0095(4) -0.0021(4)
O3 0.0224(5) 0.0241(5) 0.0419(6) -0.0038(4) -0.0037(4) 0.0027(4)
O4 0.0245(5) 0.0375(6) 0.0266(5) -0.0049(4) -0.0107(4) -0.0033(4)
O5 0.0215(5) 0.0485(6) 0.0171(4) -0.0004(4) -0.0003(4) 0.0108(4)
O6 0.0149(4) 0.0336(5) 0.0200(4) -0.0038(4) -0.0007(3) 0.0034(4)
O7 0.0247(5) 0.0353(5) 0.0181(4) -0.0008(4) -0.0009(4) 0.0134(4)
O8 0.0186(4) 0.0214(5) 0.0256(5) -0.0019(4) -0.0012(4) 0.0046(4)
N1 0.0133(5) 0.0297(6) 0.0181(5) -0.0015(4) 0.0002(4) 0.0025(4)
C2 0.0135(5) 0.0252(7) 0.0229(6) -0.0023(5) 0.0013(5) 0.0015(5)
C3 0.0143(5) 0.0269(7) 0.0292(7) -0.0055(6) 0.0000(5) -0.0002(5)
C4 0.0148(6) 0.0232(7) 0.0304(7) -0.0027(5) 0.0003(5) -0.0011(5)
N5 0.0145(5) 0.0189(6) 0.0312(6) -0.0033(5) -0.0008(4) 0.0003(4)
C6 0.0163(6) 0.0196(6) 0.0211(6) 0.0046(5) 0.0009(5) 0.0005(5)
C7 0.0154(5) 0.0210(6) 0.0174(6) 0.0044(5) 0.0014(4) 0.0003(5)
N8 0.0151(5) 0.0217(5) 0.0169(5) 0.0030(4) 0.0000(4) 0.0000(4)
C9 0.0169(6) 0.0239(6) 0.0237(6) 0.0053(5) 0.0040(5) 0.0029(5)
C10 0.0131(6) 0.0340(7) 0.0225(6) 0.0086(5) 0.0012(5) 0.0014(5)
C11 0.0155(6) 0.0335(7) 0.0184(6) 0.0043(5) -0.0010(5) -0.0040(5)
C12 0.0166(6) 0.0247(6) 0.0157(6) 0.0037(5) 0.0001(4) -0.0014(5)
C13 0.0190(6) 0.0258(7) 0.0185(6) 0.0019(5) -0.0014(5) -0.0032(5)
N14 0.0178(5) 0.0246(6) 0.0275(6) -0.0077(5) -0.0028(4) -0.0008(4)
C15 0.0227(6) 0.0229(7) 0.0337(7) -0.0077(6) -0.0037(6) 0.0006(5)
C16 0.0221(6) 0.0293(7) 0.0227(6) -0.0036(5) -0.0030(5) 0.0071(5)
C17 0.0186(6) 0.0265(7) 0.0206(6) 0.0036(5) 0.0000(5) 0.0030(5)
N18 0.0142(5) 0.0234(5) 0.0204(5) 0.0004(4) -0.0016(4) 0.0042(4)
C19 0.0133(5) 0.0211(6) 0.0225(6) -0.0016(5) -0.0003(5) 0.0029(5)
C20 0.0156(6) 0.0221(7) 0.0318(7) 0.0009(5) -0.0013(5) -0.0002(5)
C21 0.0143(6) 0.0272(7) 0.0319(7) -0.0071(6) -0.0033(5) -0.0005(5)
N22 0.0153(5) 0.0213(6) 0.0312(6) -0.0041(5) -0.0051(4) 0.0004(4)
C23 0.0158(6) 0.0256(7) 0.0224(6) -0.0008(5) 0.0023(5) 0.0007(5)
C24 0.0145(5) 0.0250(7) 0.0204(6) 0.0030(5) 0.0016(5) -0.0003(5)
N25 0.0156(5) 0.0244(6) 0.0167(5) 0.0022(4) -0.0003(4) -0.0021(4)
C26 0.0178(6) 0.0279(7) 0.0300(7) 0.0020(6) 0.0015(5) 0.0037(5)
C27 0.0137(6) 0.0360(8) 0.0315(7) 0.0045(6) -0.0019(5) 0.0033(6)
C28 0.0151(6) 0.0351(8) 0.0226(7) 0.0030(6) -0.0028(5) -0.0030(5)
C29 0.0159(6) 0.0287(7) 0.0150(6) 0.0040(5) 0.0000(4) -0.0025(5)
C30 0.0174(6) 0.0290(7) 0.0161(6) 0.0019(5) 0.0003(5) -0.0040(5)
N31 0.0161(5) 0.0259(6) 0.0199(5) -0.0054(4) -0.0030(4) -0.0019(4)
C32 0.0229(6) 0.0233(7) 0.0235(6) -0.0049(5) -0.0044(5) -0.0025(5)
C33 0.0246(6) 0.0286(7) 0.0184(6) -0.0049(5) -0.0013(5) 0.0039(5)
C34 0.0169(6) 0.0276(7) 0.0187(6) -0.0003(5) 0.0025(5) 0.0002(5)
C35 0.0144(6) 0.0308(7) 0.0187(6) -0.0026(5) -0.0010(5) -0.0017(5)
C36 0.0251(6) 0.0282(7) 0.0153(6) -0.0023(5) 0.0007(5) 0.0031(5)
C37 0.0445(9) 0.0417(9) 0.0339(8) 0.0078(7) -0.0051(7) -0.0124(8)
C38 0.0602(10) 0.0276(8) 0.0213(7) -0.0040(6) -0.0006(7) 0.0040(7)
C39 0.0408(9) 0.0572(11) 0.0221(7) 0.0003(7) -0.0054(6) 0.0176(8)
C40 0.0156(5) 0.0189(6) 0.0220(6) -0.0008(5) -0.0030(5) -0.0011(5)
C41 0.0208(6) 0.0217(6) 0.0196(6) 0.0005(5) 0.0027(5) 0.0014(5)
C42 0.0226(7) 0.0768(13) 0.0551(11) 0.0370(10) 0.0014(7) -0.0025(8)
C43 0.0909(14) 0.0253(8) 0.0294(8) -0.0036(6) -0.0101(8) 0.0038(9)
C44 0.0308(7) 0.0330(8) 0.0225(7) 0.0004(6) -0.0035(6) 0.0063(6)

loop_
_atom_type_symbol
_atom_type_description
_atom_type_scat_dispersion_real
_atom_type_scat_dispersion_imag
_atom_type_scat_source
C C 0.0033 0.0016 'International Tables Vol C Tables 4.2.6.8 and 6.1.1.4'
H H 0.0000 0.0000 'International Tables Vol C Tables 4.2.6.8 and 6.1.1.4'
N N 0.0061 0.0033 'International Tables Vol C Tables 4.2.6.8 and 6.1.1.4'
O O 0.0106 0.0060 'International Tables Vol C Tables 4.2.6.8 and 6.1.1.4'

loop_
_geom_angle_atom_site_label_1
_geom_angle_atom_site_label_2
_geom_angle_atom_site_label_3
_geom_angle
C35 O5 C36 121.76(9)
C40 O7 C41 121.83(9)
C35 N1 C34 118.80(10)
C35 N1 C2 122.64(10)
C34 N1 C2 116.88(10)
N1 C2 C3 112.47(10)
N1 C2 H2A 109.1
C3 C2 H2A 109.1
N1 C2 H2B 109.1
C3 C2 H2B 109.1
H2A C2 H2B 107.8
C4 C3 C2 112.60(10)
C4 C3 H3A 109.1
C2 C3 H3A 109.1
C4 C3 H3B 109.1
C2 C3 H3B 109.1
H3A C3 H3B 107.8
N5 C4 C3 110.97(10)
N5 C4 H4A 109.4
C3 C4 H4A 109.4
N5 C4 H4B 109.4
C3 C4 H4B 109.4
H4A C4 H4B 108.0
C6 N5 C4 121.40(11)
C6 N5 H5N 119.1(10)
C4 N5 H5N 119.2(10)
O1 C6 N5 123.42(11)
O1 C6 C7 120.49(11)
N5 C6 C7 116.01(11)
N8 C7 C9 122.77(11)
N8 C7 C6 116.91(10)
C9 C7 C6 120.22(11)
C7 N8 C12 118.22(10)
C10 C9 C7 118.41(12)
C10 C9 H9 120.8
C7 C9 H9 120.8
C9 C10 C11 119.30(11)
C9 C10 H10 120.4
C11 C10 H10 120.4
C10 C11 C12 118.49(12)
C10 C11 H11 120.8
C12 C11 H11 120.8
N8 C12 C11 122.77(12)
N8 C12 C13 116.28(10)
C11 C12 C13 120.87(11)
O2 C13 N14 124.94(12)
O2 C13 C12 121.77(11)
N14 C13 C12 113.28(11)
C13 N14 C15 124.66(11)
C13 N14 H14N 115.3(10)
C15 N14 H14N 119.6(10)
N14 C15 C16 112.01(11)
N14 C15 H15A 109.2
C16 C15 H15A 109.2
N14 C15 H15B 109.2
C16 C15 H15B 109.2
H15A C15 H15B 107.9
C15 C16 C17 114.01(11)
C15 C16 H16A 108.8
C17 C16 H16A 108.8
C15 C16 H16B 108.8
C17 C16 H16B 108.8
H16A C16 H16B 107.6
N18 C17 C16 112.64(11)
N18 C17 H17A 109.1
C16 C17 H17A 109.1
N18 C17 H17B 109.1
C16 C17 H17B 109.1
H17A C17 H17B 107.8
C40 N18 C17 120.13(10)
C40 N18 C19 121.75(10)
C17 N18 C19 118.11(10)
N18 C19 C20 111.42(10)
N18 C19 H19A 109.3
C20 C19 H19A 109.3
N18 C19 H19B 109.3
C20 C19 H19B 109.3
H19A C19 H19B 108.0
C21 C20 C19 111.07(10)
C21 C20 H20A 109.4
C19 C20 H20A 109.4
C21 C20 H20B 109.4
C19 C20 H20B 109.4
H20A C20 H20B 108.0
N22 C21 C20 110.33(10)
N22 C21 H21A 109.6
C20 C21 H21A 109.6
N22 C21 H21B 109.6
C20 C21 H21B 109.6
H21A C21 H21B 108.1
C23 N22 C21 121.50(11)
C23 N22 H22N 117.6(9)
C21 N22 H22N 120.1(9)
O3 C23 N22 123.70(12)
O3 C23 C24 121.35(11)
N22 C23 C24 114.94(11)
N25 C24 C26 122.95(12)
N25 C24 C23 116.84(10)
C26 C24 C23 120.18(12)
C24 N25 C29 118.20(10)
C27 C26 C24 118.28(12)
C27 C26 H26 120.9
C24 C26 H26 120.9
C28 C27 C26 119.36(12)
C28 C27 H27 120.3
C26 C27 H27 120.3
C27 C28 C29 118.57(12)
C27 C28 H28 120.7
C29 C28 H28 120.7
N25 C29 C28 122.60(12)
N25 C29 C30 116.84(10)
C28 C29 C30 120.54(11)
O4 C30 N31 125.34(12)
O4 C30 C29 120.42(11)
N31 C30 C29 114.23(11)
C30 N31 C32 124.88(11)
C30 N31 H31N 114.6(10)
C32 N31 H31N 119.3(10)
N31 C32 C33 112.10(11)
N31 C32 H32A 109.2
C33 C32 H32A 109.2
N31 C32 H32B 109.2
C33 C32 H32B 109.2
H32A C32 H32B 107.9
C34 C33 C32 115.27(10)
C34 C33 H33A 108.5
C32 C33 H33A 108.5
C34 C33 H33B 108.5
C32 C33 H33B 108.5
H33A C33 H33B 107.5
N1 C34 C33 114.34(11)
N1 C34 H34A 108.7
C33 C34 H34A 108.7
N1 C34 H34B 108.7
C33 C34 H34B 108.7
H34A C34 H34B 107.6
O6 C35 O5 125.16(11)
O6 C35 N1 123.85(11)
O5 C35 N1 110.98(10)
O5 C36 C38 111.94(11)
O5 C36 C37 108.85(11)
C38 C36 C37 112.34(12)
O5 C36 C39 102.13(10)
C38 C36 C39 110.80(12)
C37 C36 C39 110.31(12)
C36 C37 H37A 109.5
C36 C37 H37B 109.5
H37A C37 H37B 109.5
C36 C37 H37C 109.5
H37A C37 H37C 109.5
H37B C37 H37C 109.5
C36 C38 H38A 109.5
C36 C38 H38B 109.5
H38A C38 H38B 109.5
C36 C38 H38C 109.5
H38A C38 H38C 109.5
H38B C38 H38C 109.5
C36 C39 H39A 109.5
C36 C39 H39B 109.5
H39A C39 H39B 109.5
C36 C39 H39C 109.5
H39A C39 H39C 109.5
H39B C39 H39C 109.5
O8 C40 O7 124.61(11)
O8 C40 N18 124.17(11)
O7 C40 N18 111.21(10)
O7 C41 C43 109.31(11)
O7 C41 C42 110.79(11)
C43 C41 C42 112.30(14)
O7 C41 C44 103.00(10)
C43 C41 C44 110.05(12)
C42 C41 C44 111.00(12)
C41 C42 H42A 109.5
C41 C42 H42B 109.5
H42A C42 H42B 109.5
C41 C42 H42C 109.5
H42A C42 H42C 109.5
H42B C42 H42C 109.5
C41 C43 H43A 109.5
C41 C43 H43B 109.5
H43A C43 H43B 109.5
C41 C43 H43C 109.5
H43A C43 H43C 109.5
H43B C43 H43C 109.5
C41 C44 H44A 109.5
C41 C44 H44B 109.5
H44A C44 H44B 109.5
C41 C44 H44C 109.5
H44A C44 H44C 109.5
H44B C44 H44C 109.5

loop_
_geom_bond_atom_site_label_1
_geom_bond_atom_site_label_2
_geom_bond_distance
O1 C6 1.2278(15)
O2 C13 1.2318(15)
O3 C23 1.2248(16)
O4 C30 1.2303(14)
O5 C35 1.3474(15)
O5 C36 1.4730(15)
O6 C35 1.2256(14)
O7 C40 1.3435(14)
O7 C41 1.4672(15)
O8 C40 1.2273(14)
N1 C35 1.3577(15)
N1 C34 1.4683(16)
N1 C2 1.4687(15)
C2 C3 1.5348(17)
C2 H2A 0.9900
C2 H2B 0.9900
C3 C4 1.5175(17)
C3 H3A 0.9900
C3 H3B 0.9900
C4 N5 1.4592(16)
C4 H4A 0.9900
C4 H4B 0.9900
N5 C6 1.3423(15)
N5 H5N 0.856(15)
C6 C7 1.5072(17)
C7 N8 1.3361(16)
C7 C9 1.3952(16)
N8 C12 1.3408(15)
C9 C10 1.3844(18)
C9 H9 0.9500
C10 C11 1.3844(19)
C10 H10 0.9500
C11 C12 1.3914(17)
C11 H11 0.9500
C12 C13 1.5034(18)
C13 N14 1.3402(16)
N14 C15 1.4527(16)
N14 H14N 0.860(15)
C15 C16 1.5240(19)
C15 H15A 0.9900
C15 H15B 0.9900
C16 C17 1.5278(18)
C16 H16A 0.9900
C16 H16B 0.9900
C17 N18 1.4592(15)
C17 H17A 0.9900
C17 H17B 0.9900
N18 C40 1.3464(16)
N18 C19 1.4713(15)
C19 C20 1.5213(16)
C19 H19A 0.9900
C19 H19B 0.9900
C20 C21 1.5063(17)
C20 H20A 0.9900
C20 H20B 0.9900
C21 N22 1.4602(15)
C21 H21A 0.9900
C21 H21B 0.9900
N22 C23 1.3388(16)
N22 H22N 0.869(15)
C23 C24 1.5027(17)
C24 N25 1.3358(16)
C24 C26 1.3935(17)
N25 C29 1.3410(15)
C26 C27 1.3841(18)
C26 H26 0.9500
C27 C28 1.3828(19)
C27 H27 0.9500
C28 C29 1.3923(17)
C28 H28 0.9500
C29 C30 1.5078(18)
C30 N31 1.3370(15)
N31 C32 1.4514(16)
N31 H31N 0.867(15)
C32 C33 1.5276(17)
C32 H32A 0.9900
C32 H32B 0.9900
C33 C34 1.5235(17)
C33 H33A 0.9900
C33 H33B 0.9900
C34 H34A 0.9900
C34 H34B 0.9900
C36 C38 1.5100(19)
C36 C37 1.5118(19)
C36 C39 1.5160(18)
C37 H37A 0.9800
C37 H37B 0.9800
C37 H37C 0.9800
C38 H38A 0.9800
C38 H38B 0.9800
C38 H38C 0.9800
C39 H39A 0.9800
C39 H39B 0.9800
C39 H39C 0.9800
C41 C43 1.506(2)
C41 C42 1.5078(18)
C41 C44 1.5129(18)
C42 H42A 0.9800
C42 H42B 0.9800
C42 H42C 0.9800
C43 H43A 0.9800
C43 H43B 0.9800
C43 H43C 0.9800
C44 H44A 0.9800
C44 H44B 0.9800
C44 H44C 0.9800

loop_
_geom_hbond_atom_site_label_D
_geom_hbond_atom_site_label_H
_geom_hbond_atom_site_label_A
_geom_hbond_distance_DH
_geom_hbond_distance_HA
_geom_hbond_distance_DA
_geom_hbond_angle_DHA
N5 H5N O8 0.856(15) 2.148(16) 2.9654(15) 159.8(14)
N14 H14N O8 0.860(15) 2.119(15) 2.8980(14) 150.5(13)
N14 H14N N8 0.860(15) 2.187(14) 2.6358(15) 112.3(11)
N31 H31N O6 0.867(15) 2.215(15) 2.8925(14) 134.9(12)
N31 H31N N25 0.867(15) 2.232(14) 2.6705(15) 111.1(11)

loop_
_geom_torsion_atom_site_label_1
_geom_torsion_atom_site_label_2
_geom_torsion_atom_site_label_3
_geom_torsion_atom_site_label_4
_geom_torsion
C35 N1 C2 C3 -78.57(15)
C34 N1 C2 C3 86.52(13)
N1 C2 C3 C4 -160.77(11)
C2 C3 C4 N5 -177.36(11)
C3 C4 N5 C6 168.86(11)
C4 N5 C6 O1 1.24(19)
C4 N5 C6 C7 -175.76(11)
O1 C6 C7 N8 -174.96(11)
N5 C6 C7 N8 2.14(16)
O1 C6 C7 C9 1.39(18)
N5 C6 C7 C9 178.49(11)
C9 C7 N8 C12 -1.62(17)
C6 C7 N8 C12 174.63(10)
N8 C7 C9 C10 1.81(18)
C6 C7 C9 C10 -174.33(11)
C7 C9 C10 C11 -0.44(18)
C9 C10 C11 C12 -0.96(18)
C7 N8 C12 C11 0.09(17)
C7 N8 C12 C13 -176.67(10)
C10 C11 C12 N8 1.19(18)
C10 C11 C12 C13 177.80(11)
N8 C12 C13 O2 168.45(11)
C11 C12 C13 O2 -8.37(18)
N8 C12 C13 N14 -10.26(16)
C11 C12 C13 N14 172.92(11)
O2 C13 N14 C15 -8.9(2)
C12 C13 N14 C15 169.74(11)
C13 N14 C15 C16 -109.51(14)
N14 C15 C16 C17 -55.49(15)
C15 C16 C17 N18 -53.49(14)
C16 C17 N18 C40 101.92(13)
C16 C17 N18 C19 -78.91(13)
C40 N18 C19 C20 75.81(14)
C17 N18 C19 C20 -103.35(12)
N18 C19 C20 C21 -172.92(10)
C19 C20 C21 N22 170.13(11)
C20 C21 N22 C23 -164.04(12)
C21 N22 C23 O3 -7.1(2)
C21 N22 C23 C24 172.12(11)
O3 C23 C24 N25 162.89(12)
N22 C23 C24 N25 -16.32(16)
O3 C23 C24 C26 -15.28(19)
N22 C23 C24 C26 165.51(12)
C26 C24 N25 C29 1.21(18)
C23 C24 N25 C29 -176.91(11)
N25 C24 C26 C27 0.57(19)
C23 C24 C26 C27 178.63(12)
C24 C26 C27 C28 -1.54(19)
C26 C27 C28 C29 0.76(19)
C24 N25 C29 C28 -2.05(17)
C24 N25 C29 C30 176.14(10)
C27 C28 C29 N25 1.08(19)
C27 C28 C29 C30 -177.04(11)
N25 C29 C30 O4 -169.09(11)
C28 C29 C30 O4 9.14(18)
N25 C29 C30 N31 10.15(16)
C28 C29 C30 N31 -171.63(11)
O4 C30 N31 C32 -5.5(2)
C29 C30 N31 C32 175.30(11)
C30 N31 C32 C33 125.71(13)
N31 C32 C33 C34 56.51(15)
C35 N1 C34 C33 -96.16(13)
C2 N1 C34 C33 98.15(12)
C32 C33 C34 N1 65.40(15)
C36 O5 C35 O6 13.27(19)
C36 O5 C35 N1 -167.19(11)
C34 N1 C35 O6 8.80(18)
C2 N1 C35 O6 173.62(11)
C34 N1 C35 O5 -170.75(10)
C2 N1 C35 O5 -5.93(17)
C35 O5 C36 C38 -56.44(16)
C35 O5 C36 C37 68.35(15)
C35 O5 C36 C39 -175.00(12)
C41 O7 C40 O8 -5.32(18)
C41 O7 C40 N18 173.94(10)
C17 N18 C40 O8 2.12(18)
C19 N18 C40 O8 -177.01(11)
C17 N18 C40 O7 -177.15(10)
C19 N18 C40 O7 3.72(16)
C40 O7 C41 C43 70.85(15)
C40 O7 C41 C42 -53.42(16)
C40 O7 C41 C44 -172.17(11)
